data_7219679
loop_
_publ_author_name
'Cola\,co, Melwin'
'Dubois, Jean'
'Wouters, Johan'

_publ_section_title
;
 Mechanochemical synthesis of phthalimides with crystal structures of
 intermediates and products
;
_journal_issue 12
_journal_name_full CrystEngComm
_journal_page_first 2523
_journal_paper_doi 10.1039/C5CE00038F
_journal_volume 17
_journal_year 2015
_chemical_formula_moiety 'C16 H13 N O2'
_chemical_formula_sum 'C16 H13 N O2'
_chemical_formula_weight 251.27
_chemical_name_systematic
;
 ?
;
_space_group_IT_number 29
_symmetry_cell_setting orthorhombic
_symmetry_space_group_name_Hall 'P 2c -2b'
_symmetry_space_group_name_H-M 'P b c 21'
_atom_sites_solution_hydrogens geom
_atom_sites_solution_primary direct
_atom_sites_solution_secondary difmap
_audit_creation_method SHELXL-97
_audit_update_record
;
2014-08-28 deposited with the CCDC.
2015-02-13 downloaded from the CCDC.
;
_cell_angle_alpha 90.00
_cell_angle_beta 90.00
_cell_angle_gamma 90.00
_cell_formula_units_Z 4
_cell_length_a 9.837(2)
_cell_length_b 16.124(4)
_cell_length_c 8.643(3)
_cell_measurement_reflns_used 1231
_cell_measurement_temperature 293(2)
_cell_measurement_theta_max 25.6390
_cell_measurement_theta_min 4.1450
_cell_volume 1370.9(6)
_computing_cell_refinement
;
CrysAlisPro, Agilent Technologies,
Version 1.171.36.28 (release 01-02-2013 CrysAlis171 .NET)
(compiled Feb  1 2013,16:14:44)
;
_computing_data_collection
;
CrysAlisPro, Agilent Technologies,
Version 1.171.36.28 (release 01-02-2013 CrysAlis171 .NET)
(compiled Feb  1 2013,16:14:44)
;
_computing_data_reduction
;
CrysAlisPro, Agilent Technologies,
Version 1.171.36.28 (release 01-02-2013 CrysAlis171 .NET)
(compiled Feb  1 2013,16:14:44)
;
_computing_structure_refinement 'SHELXL-97 (Sheldrick, 1997)'
_computing_structure_solution Sir92
_diffrn_ambient_temperature 293(2)
_diffrn_detector_area_resol_mean 10.3712
_diffrn_measured_fraction_theta_full 0.996
_diffrn_measured_fraction_theta_max 0.996
_diffrn_measurement_device_type 'Xcalibur, Ruby, Gemini ultra'
_diffrn_measurement_method '\w scans'
_diffrn_radiation_monochromator graphite
_diffrn_radiation_source 'fine-focus sealed tube'
_diffrn_radiation_type MoK\a
_diffrn_radiation_wavelength 0.71073
_diffrn_reflns_av_R_equivalents 0.0305
_diffrn_reflns_av_sigmaI/netI 0.0347
_diffrn_reflns_limit_h_max 9
_diffrn_reflns_limit_h_min -11
_diffrn_reflns_limit_k_max 18
_diffrn_reflns_limit_k_min -19
_diffrn_reflns_limit_l_max 9
_diffrn_reflns_limit_l_min -10
_diffrn_reflns_number 4759
_diffrn_reflns_theta_full 25.00
_diffrn_reflns_theta_max 25.01
_diffrn_reflns_theta_min 3.27
_exptl_absorpt_coefficient_mu 0.081
_exptl_absorpt_correction_T_max 0.9936
_exptl_absorpt_correction_T_min 0.9785
_exptl_absorpt_correction_type multi-scan
_exptl_absorpt_process_details
;
CrysAlisPro, Agilent Technologies,
Version 1.171.36.28 (release 01-02-2013 CrysAlis171 .NET)
(compiled Feb  1 2013,16:14:44)
Empirical absorption correction using spherical harmonics,
 implemented in SCALE3 ABSPACK scaling algorithm.
;
_exptl_crystal_colour colorless
_exptl_crystal_density_diffrn 1.217
_exptl_crystal_density_method 'not measured'
_exptl_crystal_description Prism
_exptl_crystal_F_000 528
_exptl_crystal_size_max 0.27
_exptl_crystal_size_mid 0.23
_exptl_crystal_size_min 0.08
_refine_diff_density_max 0.271
_refine_diff_density_min -0.258
_refine_diff_density_rms 0.045
_refine_ls_abs_structure_details 'Flack H D (1983), Acta Cryst. A39, 876-881'
_refine_ls_abs_structure_Flack -2(8)
_refine_ls_extinction_method none
_refine_ls_goodness_of_fit_ref 1.089
_refine_ls_hydrogen_treatment constr
_refine_ls_matrix_type full
_refine_ls_number_parameters 136
_refine_ls_number_reflns 1994
_refine_ls_number_restraints 1
_refine_ls_restrained_S_all 1.088
_refine_ls_R_factor_all 0.1254
_refine_ls_R_factor_gt 0.0880
_refine_ls_shift/su_max 0.000
_refine_ls_shift/su_mean 0.000
_refine_ls_structure_factor_coef Fsqd
_refine_ls_weighting_details 'calc w=1/[\s^2^(Fo^2^)+(0.1120P)^2^+1.1198P] where P=(Fo^2^+2Fc^2^)/3'
_refine_ls_weighting_scheme calc
_refine_ls_wR_factor_gt 0.2350
_refine_ls_wR_factor_ref 0.2702
_reflns_number_gt 1322
_reflns_number_total 1994
_reflns_threshold_expression >2sigma(I)
_cod_data_source_file c5ce00038f2.cif
_cod_data_source_block shelxl
_cod_depositor_comments 'Adding full bibliography for 7219679--7219687.cif.'
_cod_database_code 7219679

loop_
_symmetry_equiv_pos_as_xyz
'x, y, z'
'-x, -y, z+1/2'
'-x, y+1/2, z'
'x, -y+1/2, z+1/2'

loop_
_atom_site_label
_atom_site_type_symbol
_atom_site_fract_x
_atom_site_fract_y
_atom_site_fract_z
_atom_site_U_iso_or_equiv
_atom_site_adp_type
_atom_site_occupancy
_atom_site_symmetry_multiplicity
_atom_site_calc_flag
_atom_site_refinement_flags
C1 C 0.9031(2) 0.07570(11) 0.5704(7) 0.117(3) Uani 1 1 d .
C2 C 0.9245(2) 0.16331(11) 0.5677(7) 0.0863(17) Uani 1 1 d R
C3 C 1.0414(2) 0.21161(11) 0.5613(7) 0.148(3) Uani 1 1 d R
H3 H 1.1265 0.1864 0.5589 0.178 Uiso 1 1 calc R
C4 C 1.0313(2) 0.29758(11) 0.5586(7) 0.152(4) Uani 1 1 d R
H4 H 1.1095 0.3299 0.5543 0.182 Uiso 1 1 calc R
C5 C 0.9042(2) 0.33525(11) 0.5622(7) 0.153(4) Uani 1 1 d R
H5 H 0.8975 0.3928 0.5603 0.184 Uiso 1 1 calc R
C6 C 0.7873(2) 0.28695(11) 0.5685(7) 0.145(3) Uani 1 1 d R
H6 H 0.7023 0.3122 0.5709 0.175 Uiso 1 1 calc R
C7 C 0.7975(2) 0.20098(11) 0.5713(7) 0.0715(14) Uani 1 1 d R
C8 C 0.6951(4) 0.1359(2) 0.5689(11) 0.0684(14) Uani 1 1 d .
N1 N 0.7642(3) 0.06196(18) 0.5704(10) 0.0605(10) Uani 1 1 d .
O1 O 0.9845(4) 0.0218(3) 0.583(2) 0.246(6) Uani 1 1 d .
O2 O 0.5744(2) 0.14203(13) 0.5682(7) 0.139(2) Uani 1 1 d .
C9 C 0.7006(2) -0.01617(13) 0.5643(7) 0.0776(16) Uani 1 1 d R
C10 C 0.6653(2) -0.06152(13) 0.6951(7) 0.107(3) Uani 1 1 d R
C11 C 0.6074(2) -0.13970(13) 0.6793(7) 0.158(5) Uani 1 1 d R
H11 H 0.5838 -0.1700 0.7668 0.190 Uiso 1 1 calc R
C12 C 0.5848(2) -0.17254(13) 0.5329(7) 0.219(10) Uani 1 1 d R
H12 H 0.5461 -0.2249 0.5223 0.263 Uiso 1 1 calc R
C13 C 0.6202(2) -0.12719(13) 0.4021(7) 0.225(10) Uani 1 1 d R
H13 H 0.6051 -0.1492 0.3041 0.271 Uiso 1 1 calc R
C14 C 0.6781(2) -0.04901(13) 0.4179(7) 0.130(5) Uani 1 1 d R
C15 C 0.6963(12) -0.0185(7) 0.8481(16) 0.151(6) Uani 1 1 d .
H151 H 0.6710 -0.0541 0.9323 0.227 Uiso 1 1 calc R
H153 H 0.6457 0.0323 0.8543 0.227 Uiso 1 1 calc R
H152 H 0.7918 -0.0066 0.8540 0.227 Uiso 1 1 calc R
C16 C 0.7035(19) -0.0069(13) 0.2737(15) 0.208(8) Uani 1 1 d .
H163 H 0.6773 -0.0421 0.1892 0.313 Uiso 1 1 calc R
H161 H 0.7985 0.0059 0.2657 0.313 Uiso 1 1 calc R
H162 H 0.6515 0.0435 0.2703 0.313 Uiso 1 1 calc R

loop_
_atom_site_aniso_label
_atom_site_aniso_U_11
_atom_site_aniso_U_22
_atom_site_aniso_U_33
_atom_site_aniso_U_23
_atom_site_aniso_U_13
_atom_site_aniso_U_12
C1 0.054(3) 0.044(3) 0.253(9) 0.032(6) -0.052(7) -0.002(2)
C2 0.052(3) 0.050(3) 0.157(5) 0.001(5) -0.014(6) -0.006(2)
C3 0.060(3) 0.058(3) 0.325(11) -0.010(9) 0.017(10) -0.012(3)
C4 0.080(4) 0.059(4) 0.315(12) -0.050(8) -0.016(10) -0.025(3)
C5 0.087(4) 0.050(3) 0.324(12) -0.013(9) -0.013(11) -0.015(3)
C6 0.071(3) 0.039(3) 0.327(11) -0.008(8) 0.010(11) 0.000(2)
C7 0.057(3) 0.038(2) 0.120(4) 0.004(5) -0.003(5) -0.0033(18)
C8 0.052(3) 0.040(2) 0.114(4) -0.005(4) 0.029(5) 0.0009(18)
N1 0.0442(18) 0.0361(16) 0.101(3) 0.000(3) 0.004(4) -0.0014(14)
O1 0.055(2) 0.052(2) 0.631(17) 0.012(8) -0.059(9) 0.0091(19)
O2 0.046(2) 0.057(2) 0.313(7) -0.006(6) 0.021(6) 0.0041(15)
C9 0.043(2) 0.037(2) 0.153(5) -0.026(5) -0.013(5) -0.0001(18)
C10 0.067(5) 0.072(5) 0.181(10) 0.011(6) 0.013(6) 0.007(4)
C11 0.057(5) 0.065(5) 0.353(18) 0.046(8) 0.021(7) -0.003(4)
C12 0.077(5) 0.066(5) 0.51(3) -0.054(12) -0.001(13) -0.007(4)
C13 0.096(8) 0.098(8) 0.48(3) -0.140(13) -0.072(12) 0.004(6)
C14 0.054(5) 0.066(5) 0.270(14) -0.073(7) -0.035(7) 0.009(4)
C15 0.097(7) 0.114(8) 0.242(14) 0.097(9) 0.043(9) 0.034(6)
C16 0.211(14) 0.31(2) 0.108(7) -0.083(10) -0.044(10) 0.049(15)

loop_
_atom_type_symbol
_atom_type_description
_atom_type_scat_dispersion_real
_atom_type_scat_dispersion_imag
_atom_type_scat_source
C C 0.0033 0.0016 'International Tables Vol C Tables 4.2.6.8 and 6.1.1.4'
H H 0.0000 0.0000 'International Tables Vol C Tables 4.2.6.8 and 6.1.1.4'
N N 0.0061 0.0033 'International Tables Vol C Tables 4.2.6.8 and 6.1.1.4'
O O 0.0106 0.0060 'International Tables Vol C Tables 4.2.6.8 and 6.1.1.4'

loop_
_geom_angle_atom_site_label_1
_geom_angle_atom_site_label_2
_geom_angle_atom_site_label_3
_geom_angle
O1 C1 N1 123.3(3)
O1 C1 C2 128.7(2)
N1 C1 C2 107.70(14)
C3 C2 C7 120.0
C3 C2 C1 132.6
C7 C2 C1 107.4
C2 C3 C4 120.0
C2 C3 H3 120.0
C4 C3 H3 120.0
C5 C4 C3 120.0
C5 C4 H4 120.0
C3 C4 H4 120.0
C4 C5 C6 120.0
C4 C5 H5 120.0
C6 C5 H5 120.0
C7 C6 C5 120.0
C7 C6 H6 120.0
C5 C6 H6 120.0
C6 C7 C2 120.0
C6 C7 C8 132.03(18)
C2 C7 C8 107.87(18)
O2 C8 N1 124.4(3)
O2 C8 C7 129.1(3)
N1 C8 C7 106.5(3)
C8 N1 C1 110.5(3)
C8 N1 C9 123.8(3)
C1 N1 C9 125.6(2)
C10 C9 C14 120.0
C10 C9 N1 123.5(4)
C14 C9 N1 116.5(4)
C11 C10 C9 120.0
C11 C10 C15 125.4(4)
C9 C10 C15 114.6(4)
C12 C11 C10 120.0
C12 C11 H11 120.0
C10 C11 H11 120.0
C11 C12 C13 120.0
C11 C12 H12 120.0
C13 C12 H12 120.0
C12 C13 C14 120.0
C12 C13 H13 120.0
C14 C13 H13 120.0
C13 C14 C9 120.0
C13 C14 C16 114.5(7)
C9 C14 C16 125.5(7)
C10 C15 H151 109.5
C10 C15 H153 109.5
H151 C15 H153 109.5
C10 C15 H152 109.5
H151 C15 H152 109.5
H153 C15 H152 109.5
C14 C16 H163 109.5
C14 C16 H161 109.5
H163 C16 H161 109.5
C14 C16 H162 109.5
H163 C16 H162 109.5
H161 C16 H162 109.5

loop_
_geom_bond_atom_site_label_1
_geom_bond_atom_site_label_2
_geom_bond_distance
C1 O1 1.187(4)
C1 N1 1.384(4)
C1 C2 1.4285
C2 C3 1.3900
C2 C7 1.3900
C3 C4 1.3900
C3 H3 0.9300
C4 C5 1.3900
C4 H4 0.9300
C5 C6 1.3900
C5 H5 0.9300
C6 C7 1.3900
C6 H6 0.9300
C7 C8 1.454(4)
C8 O2 1.192(5)
C8 N1 1.373(5)
N1 C9 1.408(4)
C9 C10 1.3900
C9 C14 1.3900
C10 C11 1.3900
C10 C15 1.524(18)
C11 C12 1.3900
C11 H11 0.9300
C12 C13 1.3900
C12 H12 0.9300
C13 C14 1.3900
C13 H13 0.9300
C14 C16 1.44(2)
C15 H151 0.9600
C15 H153 0.9600
C15 H152 0.9600
C16 H163 0.9600
C16 H161 0.9600
C16 H162 0.9600

loop_
_geom_torsion_atom_site_label_1
_geom_torsion_atom_site_label_2
_geom_torsion_atom_site_label_3
_geom_torsion_atom_site_label_4
_geom_torsion
O1 C1 C2 C3 8.3(12)
N1 C1 C2 C3 -177.5(5)
O1 C1 C2 C7 -172.3(12)
N1 C1 C2 C7 2.0(5)
C7 C2 C3 C4 0.0
C1 C2 C3 C4 179.4
C2 C3 C4 C5 0.0
C3 C4 C5 C6 0.0
C4 C5 C6 C7 0.0
C5 C6 C7 C2 0.0
C5 C6 C7 C8 -176.0(6)
C3 C2 C7 C6 0.0
C1 C2 C7 C6 -179.5
C3 C2 C7 C8 176.9(5)
C1 C2 C7 C8 -2.7(5)
C6 C7 C8 O2 -2.3(14)
C2 C7 C8 O2 -178.7(9)
C6 C7 C8 N1 178.7(4)
C2 C7 C8 N1 2.4(7)
O2 C8 N1 C1 179.8(10)
C7 C8 N1 C1 -1.2(8)
O2 C8 N1 C9 3.0(13)
C7 C8 N1 C9 -178.1(8)
O1 C1 N1 C8 174.2(12)
C2 C1 N1 C8 -0.4(7)
O1 C1 N1 C9 -9.0(15)
C2 C1 N1 C9 176.4(7)
C8 N1 C9 C10 -92.8(8)
C1 N1 C9 C10 90.8(8)
C8 N1 C9 C14 89.6(7)
C1 N1 C9 C14 -86.8(8)
C14 C9 C10 C11 0.0
N1 C9 C10 C11 -177.53(17)
C14 C9 C10 C15 179.6(4)
N1 C9 C10 C15 2.1(4)
C9 C10 C11 C12 0.0
C15 C10 C11 C12 -179.6(5)
C10 C11 C12 C13 0.0
C11 C12 C13 C14 0.0
C12 C13 C14 C9 0.0
C12 C13 C14 C16 -177.0(7)
C10 C9 C14 C13 0.0
N1 C9 C14 C13 177.70(16)
C10 C9 C14 C16 176.6(8)
N1 C9 C14 C16 -5.7(8)
